data_4316081
loop_
_publ_author_name
'G\'eza Szigethy'
'Kenneth N. Raymond'

_publ_section_title
;
 Influence of Linker Geometry on Uranyl Complexation by Rigidly Linked
 Bis(3-hydroxy-N-methyl-pyridin-2-one)
;
_journal_name_full 'Inorganic Chemistry'
_journal_page_first 6755
_journal_page_last 6765
_journal_paper_doi 10.1021/ic1007878
_journal_volume 49
_journal_year 2010
_chemical_formula_moiety 'C16 H16 N4 O8 U'
_chemical_formula_sum 'C16 H16 N4 O8 U'
_chemical_formula_weight 630.36
_chemical_melting_point ?
_chemical_name_common '2Li-Me-3,2-HOPO, uranyl complex'
_chemical_name_systematic
; 
 ? 
;
_space_group_IT_number 14
_symmetry_cell_setting monoclinic
_symmetry_space_group_name_Hall '-P 2ybc'
_symmetry_space_group_name_H-M 'P 1 21/c 1'
_atom_sites_solution_hydrogens geom
_atom_sites_solution_primary direct
_atom_sites_solution_secondary difmap
_audit_creation_method SHELXL-97
_cell_angle_alpha 90.00
_cell_angle_beta 100.380(8)
_cell_angle_gamma 90.00
_cell_formula_units_Z 4
_cell_length_a 8.282(2)
_cell_length_b 15.468(3)
_cell_length_c 14.523(3)
_cell_measurement_reflns_used 4961
_cell_measurement_temperature 223(2)
_cell_measurement_theta_max 29.622
_cell_measurement_theta_min 2.722
_cell_volume 1830.0(7)
_computing_cell_refinement 'SAINT v. 7.23'
_computing_data_collection 'Bruker APEX2 v. 2.0.2'
_computing_data_reduction 'SAINT v. 7.23'
_computing_molecular_graphics 'ORTEP-3 v.1.08, POV-Ray v3.6.1c.icl8.win32'
_computing_publication_material 'ORTEP-3 v.1.08, POV-Ray v3.6.1c.icl8.win32'
_computing_structure_refinement 'SHELXL-97 (Sheldrick, 1997)'
_computing_structure_solution 'SHELXS-97 (Sheldrick, 1990)'
_diffrn_ambient_temperature 223(2)
_diffrn_detector_area_resol_mean 3.623
_diffrn_measured_fraction_theta_full 0.991
_diffrn_measured_fraction_theta_max 0.991
_diffrn_measurement_device_type 'Bruker Platinum 200'
_diffrn_measurement_method \w-scans
_diffrn_radiation_monochromator 'channel cut Si-(111) crystal'
_diffrn_radiation_source 'Advanced Light Source Station 11.3.1'
_diffrn_radiation_type synchrotron
_diffrn_radiation_wavelength 0.77490
_diffrn_reflns_av_R_equivalents 0.0654
_diffrn_reflns_av_sigmaI/netI 0.0686
_diffrn_reflns_limit_h_max 10
_diffrn_reflns_limit_h_min -10
_diffrn_reflns_limit_k_max 19
_diffrn_reflns_limit_k_min -17
_diffrn_reflns_limit_l_max 18
_diffrn_reflns_limit_l_min -16
_diffrn_reflns_number 14287
_diffrn_reflns_theta_full 30.14
_diffrn_reflns_theta_max 30.14
_diffrn_reflns_theta_min 2.12
_diffrn_standards_number 0
_exptl_absorpt_coefficient_mu 4.821
_exptl_absorpt_correction_T_max 0.9534
_exptl_absorpt_correction_T_min 0.7608
_exptl_absorpt_correction_type multi-scan
_exptl_absorpt_process_details 'Blessing, 1995'
_exptl_crystal_colour red
_exptl_crystal_density_diffrn 2.288
_exptl_crystal_density_meas ?
_exptl_crystal_density_method 'not measured'
_exptl_crystal_description plate
_exptl_crystal_F_000 1184
_exptl_crystal_size_max 0.06
_exptl_crystal_size_mid 0.04
_exptl_crystal_size_min 0.01
_refine_diff_density_max 2.624
_refine_diff_density_min -2.630
_refine_diff_density_rms 0.304
_refine_ls_extinction_method none
_refine_ls_goodness_of_fit_ref 1.151
_refine_ls_hydrogen_treatment constr
_refine_ls_matrix_type full
_refine_ls_number_parameters 264
_refine_ls_number_reflns 4135
_refine_ls_number_restraints 78
_refine_ls_restrained_S_all 1.143
_refine_ls_R_factor_all 0.0810
_refine_ls_R_factor_gt 0.0576
_refine_ls_shift/su_max 0.001
_refine_ls_shift/su_mean 0.000
_refine_ls_structure_factor_coef Fsqd
_refine_ls_weighting_details 'calc w=1/[\s^2^(Fo^2^)+(0.0447P)^2^+21.2513P] where P=(Fo^2^+2Fc^2^)/3'
_refine_ls_weighting_scheme calc
_refine_ls_wR_factor_gt 0.1282
_refine_ls_wR_factor_ref 0.1366
_reflns_number_gt 2979
_reflns_number_total 4135
_reflns_threshold_expression >2sigma(I)
_cod_data_source_file ic1007878_si_002_1.cif
_cod_data_source_block fredss
_cod_depositor_comments
;
The following automatic conversions were performed:

'_chemical_melting_point' value 'not measured' was changed to '?' -
the value is undefined or not given.

Automatic conversion script
Id: cif_fix_values 1569 2011-02-09 13:29:24Z adriana 

The following automatic conversions were performed:

'_exptl_crystal_density_meas' value 'not measured' was changed to '?'
- the value is perceived as not measured.

Automatic conversion script
Id: cif_fix_values 3008 2015-01-20 13:52:24Z robertas 
;
_cod_original_cell_volume 1829.9(7)
_cod_database_code 4316081

loop_
_symmetry_equiv_pos_as_xyz
'x, y, z'
'-x, y+1/2, -z+1/2'
'-x, -y, -z'
'x, -y-1/2, z-1/2'

loop_
_atom_site_label
_atom_site_type_symbol
_atom_site_fract_x
_atom_site_fract_y
_atom_site_fract_z
_atom_site_U_iso_or_equiv
_atom_site_adp_type
_atom_site_occupancy
_atom_site_symmetry_multiplicity
_atom_site_calc_flag
_atom_site_refinement_flags
_atom_site_disorder_assembly
_atom_site_disorder_group
U1 U 0.69973(5) 0.50947(2) 0.76780(3) 0.02775(14) Uani 1 1 d . . .
O1 O 0.7989(10) 0.4598(6) 0.8728(6) 0.043(2) Uani 1 1 d . . .
O2 O 0.6022(10) 0.5625(6) 0.6643(5) 0.039(2) Uani 1 1 d . . .
O3 O 0.9640(10) 0.5637(5) 0.7347(5) 0.0348(19) Uani 1 1 d . . .
O4 O 0.8371(9) 0.4162(5) 0.6855(6) 0.0364(17) Uani 1 1 d U . .
O5 O 0.5465(9) 0.3834(5) 0.7132(6) 0.0334(18) Uani 1 1 d . . .
O6 O 0.4486(10) 0.4889(5) 0.8313(6) 0.0334(18) Uani 1 1 d . . .
O7 O 1.0457(11) 0.2524(7) 0.5058(7) 0.056(3) Uani 1 1 d . . .
O8 O 0.3240(10) 0.1402(4) 0.6505(5) 0.0316(18) Uani 1 1 d . . .
N1 N 1.1615(10) 0.5507(6) 0.6412(7) 0.0309(19) Uani 1 1 d U . .
N2 N 0.8277(12) 0.2746(7) 0.5779(7) 0.040(3) Uani 1 1 d . . .
H2 H 0.7756 0.3126 0.6058 0.048 Uiso 1 1 calc R . .
N3 N 0.5056(13) 0.2399(7) 0.6145(7) 0.043(3) Uani 1 1 d . . .
H3 H 0.5460 0.2914 0.6273 0.051 Uiso 1 1 calc R . .
N4 N 0.2440(11) 0.3935(6) 0.8566(7) 0.0297(19) Uani 1 1 d U . .
C1 C 1.2281(15) 0.6384(8) 0.6700(9) 0.042(3) Uani 1 1 d . . .
H1A H 1.1424 0.6813 0.6531 0.063 Uiso 1 1 calc R . .
H1B H 1.3189 0.6514 0.6384 0.063 Uiso 1 1 calc R . .
H1C H 1.2661 0.6395 0.7372 0.063 Uiso 1 1 calc R . .
C2 C 1.2284(13) 0.5016(8) 0.5794(8) 0.034(2) Uani 1 1 d U . .
H2A H 1.3181 0.5238 0.5556 0.041 Uiso 1 1 calc R . .
C3 C 1.1703(13) 0.4220(8) 0.5511(8) 0.035(2) Uani 1 1 d U . .
H3A H 1.2214 0.3900 0.5093 0.042 Uiso 1 1 calc R . .
C4 C 1.0330(13) 0.3868(8) 0.5841(8) 0.031(2) Uani 1 1 d U . .
C5 C 0.9626(13) 0.4372(8) 0.6486(9) 0.0337(19) Uani 1 1 d U . .
C6 C 1.0306(13) 0.5205(7) 0.6756(8) 0.032(2) Uani 1 1 d U . .
C7 C 0.9700(14) 0.2998(8) 0.5525(8) 0.034(3) Uani 1 1 d . . .
C8 C 0.7560(17) 0.1901(9) 0.5624(10) 0.047(3) Uani 1 1 d . . .
H8A H 0.7950 0.1542 0.6175 0.056 Uiso 1 1 calc R . .
H8B H 0.7943 0.1636 0.5089 0.056 Uiso 1 1 calc R . .
C9 C 0.5707(16) 0.1903(8) 0.5437(9) 0.043(3) Uani 1 1 d . . .
H9A H 0.5306 0.2152 0.4818 0.052 Uiso 1 1 calc R . .
H9B H 0.5308 0.1306 0.5435 0.052 Uiso 1 1 calc R . .
C10 C 0.3889(14) 0.2135(8) 0.6614(8) 0.034(3) Uani 1 1 d . . .
C11 C 0.3420(14) 0.2785(7) 0.7290(8) 0.033(2) Uani 1 1 d U . .
C12 C 0.2055(14) 0.2602(7) 0.7748(8) 0.034(2) Uani 1 1 d U . .
H12 H 0.1472 0.2081 0.7624 0.041 Uiso 1 1 calc R . .
C13 C 0.1612(14) 0.3177(7) 0.8355(8) 0.034(2) Uani 1 1 d U . .
H13 H 0.0707 0.3052 0.8641 0.041 Uiso 1 1 calc R . .
C14 C 0.3726(13) 0.4175(7) 0.8145(8) 0.030(2) Uani 1 1 d U . .
C15 C 0.4245(13) 0.3579(8) 0.7487(8) 0.031(2) Uani 1 1 d U . .
C16 C 0.1999(15) 0.4516(8) 0.9303(9) 0.038(3) Uani 1 1 d . . .
H16A H 0.1170 0.4925 0.9019 0.057 Uiso 1 1 calc R . .
H16B H 0.2968 0.4827 0.9605 0.057 Uiso 1 1 calc R . .
H16C H 0.1572 0.4173 0.9765 0.057 Uiso 1 1 calc R . .

loop_
_atom_site_aniso_label
_atom_site_aniso_U_11
_atom_site_aniso_U_22
_atom_site_aniso_U_33
_atom_site_aniso_U_23
_atom_site_aniso_U_13
_atom_site_aniso_U_12
U1 0.0259(2) 0.0275(2) 0.0315(2) -0.0037(2) 0.00954(14) -0.00017(18)
O1 0.040(5) 0.047(5) 0.048(5) -0.014(4) 0.021(4) 0.000(4)
O2 0.045(5) 0.054(6) 0.020(4) -0.007(4) 0.014(4) -0.011(4)
O3 0.043(5) 0.038(5) 0.028(4) 0.001(4) 0.019(4) 0.004(4)
O4 0.024(3) 0.043(4) 0.048(4) -0.008(3) 0.023(3) 0.008(3)
O5 0.033(4) 0.032(4) 0.040(5) -0.007(4) 0.019(4) -0.011(3)
O6 0.040(4) 0.029(4) 0.036(4) -0.008(4) 0.021(4) -0.005(3)
O7 0.054(6) 0.061(7) 0.059(6) -0.030(5) 0.024(5) -0.004(5)
O8 0.044(5) 0.017(4) 0.035(5) 0.004(3) 0.013(4) -0.010(3)
N1 0.018(4) 0.039(5) 0.035(5) 0.007(4) 0.004(3) -0.002(3)
N2 0.041(6) 0.042(6) 0.044(7) -0.014(5) 0.021(5) 0.000(5)
N3 0.050(7) 0.042(6) 0.040(6) -0.014(5) 0.020(5) -0.013(5)
N4 0.024(4) 0.040(5) 0.029(4) 0.005(4) 0.015(3) -0.001(3)
C1 0.032(7) 0.051(8) 0.045(8) 0.003(6) 0.009(6) -0.006(5)
C2 0.024(4) 0.049(6) 0.030(5) 0.004(5) 0.010(4) 0.002(4)
C3 0.026(5) 0.052(6) 0.027(5) 0.000(4) 0.005(4) 0.010(4)
C4 0.021(4) 0.048(5) 0.026(5) -0.004(4) 0.010(4) 0.008(4)
C5 0.021(4) 0.040(4) 0.042(4) 0.000(4) 0.011(3) 0.006(3)
C6 0.025(4) 0.034(5) 0.035(5) 0.005(4) 0.003(4) 0.006(4)
C7 0.034(6) 0.043(7) 0.028(7) -0.002(5) 0.009(5) 0.008(5)
C8 0.056(9) 0.046(8) 0.043(8) -0.014(6) 0.021(7) -0.004(6)
C9 0.056(8) 0.039(7) 0.040(8) -0.011(6) 0.023(7) -0.017(6)
C10 0.031(6) 0.036(7) 0.033(7) 0.003(5) 0.005(5) 0.006(5)
C11 0.034(5) 0.031(5) 0.034(5) 0.006(4) 0.008(4) -0.002(4)
C12 0.031(5) 0.035(5) 0.039(5) 0.012(5) 0.012(4) -0.004(4)
C13 0.032(5) 0.034(5) 0.038(5) 0.008(4) 0.013(4) -0.003(4)
C14 0.028(5) 0.032(5) 0.031(5) 0.005(4) 0.010(4) -0.001(4)
C15 0.023(4) 0.039(5) 0.033(5) 0.011(4) 0.009(4) -0.008(4)
C16 0.037(7) 0.041(7) 0.040(7) -0.001(6) 0.016(6) 0.008(5)

loop_
_atom_type_symbol
_atom_type_description
_atom_type_scat_dispersion_real
_atom_type_scat_dispersion_imag
_atom_type_scat_source
C C -0.0020 0.0020 'International Tables Vol C Tables 4.2.6.8 and 6.1.1.4'
H H 0.0000 0.0000 'International Tables Vol C Tables 4.2.6.8 and 6.1.1.4'
N N -0.0031 0.0040 'International Tables Vol C Tables 4.2.6.8 and 6.1.1.4'
O O -0.0041 0.0074 'International Tables Vol C Tables 4.2.6.8 and 6.1.1.4'
U U -8.0114 4.5881 'International Tables Vol C Tables 4.2.6.8 and 6.1.1.4'

loop_
_geom_angle_atom_site_label_1
_geom_angle_atom_site_label_2
_geom_angle_atom_site_label_3
_geom_angle
_geom_angle_site_symmetry_1
_geom_angle_site_symmetry_3
_geom_angle_publ_flag
O1 U1 O2 178.2(4) . . ?
O1 U1 O4 88.8(3) . . ?
O2 U1 O4 92.4(3) . . ?
O1 U1 O8 90.4(3) . 2_656 ?
O2 U1 O8 87.9(3) . 2_656 ?
O4 U1 O8 152.7(3) . 2_656 ?
O1 U1 O5 93.9(3) . . ?
O2 U1 O5 87.9(3) . . ?
O4 U1 O5 66.3(3) . . ?
O8 U1 O5 141.0(3) 2_656 . ?
O1 U1 O6 85.0(3) . . ?
O2 U1 O6 95.2(3) . . ?
O4 U1 O6 130.4(3) . . ?
O8 U1 O6 76.6(3) 2_656 . ?
O5 U1 O6 65.2(3) . . ?
O1 U1 O3 91.4(3) . . ?
O2 U1 O3 87.8(3) . . ?
O4 U1 O3 64.8(3) . . ?
O8 U1 O3 87.9(3) 2_656 . ?
O5 U1 O3 130.6(3) . . ?
O6 U1 O3 164.1(3) . . ?
C6 O3 U1 117.0(7) . . ?
C5 O4 U1 124.5(7) . . ?
C15 O5 U1 122.1(7) . . ?
C14 O6 U1 117.8(7) . . ?
C10 O8 U1 141.4(8) . 2_646 ?
C6 N1 C2 119.8(10) . . ?
C6 N1 C1 119.2(10) . . ?
C2 N1 C1 121.0(9) . . ?
C7 N2 C8 125.1(10) . . ?
C7 N2 H2 117.5 . . ?
C8 N2 H2 117.5 . . ?
C10 N3 C9 126.0(10) . . ?
C10 N3 H3 117.0 . . ?
C9 N3 H3 117.0 . . ?
C13 N4 C14 122.1(10) . . ?
C13 N4 C16 120.0(9) . . ?
C14 N4 C16 117.8(10) . . ?
N1 C1 H1A 109.5 . . ?
N1 C1 H1B 109.5 . . ?
H1A C1 H1B 109.5 . . ?
N1 C1 H1C 109.5 . . ?
H1A C1 H1C 109.5 . . ?
H1B C1 H1C 109.5 . . ?
C3 C2 N1 122.6(10) . . ?
C3 C2 H2A 118.7 . . ?
N1 C2 H2A 118.7 . . ?
C2 C3 C4 120.4(11) . . ?
C2 C3 H3A 119.8 . . ?
C4 C3 H3A 119.8 . . ?
C3 C4 C5 117.4(11) . . ?
C3 C4 C7 120.1(10) . . ?
C5 C4 C7 122.5(10) . . ?
O4 C5 C4 126.2(11) . . ?
O4 C5 C6 114.8(10) . . ?
C4 C5 C6 119.0(10) . . ?
O3 C6 N1 122.3(11) . . ?
O3 C6 C5 117.0(10) . . ?
N1 C6 C5 120.6(10) . . ?
O7 C7 N2 121.9(12) . . ?
O7 C7 C4 121.3(11) . . ?
N2 C7 C4 116.8(10) . . ?
N2 C8 C9 113.9(11) . . ?
N2 C8 H8A 108.8 . . ?
C9 C8 H8A 108.8 . . ?
N2 C8 H8B 108.8 . . ?
C9 C8 H8B 108.8 . . ?
H8A C8 H8B 107.7 . . ?
N3 C9 C8 111.5(10) . . ?
N3 C9 H9A 109.3 . . ?
C8 C9 H9A 109.3 . . ?
N3 C9 H9B 109.3 . . ?
C8 C9 H9B 109.3 . . ?
H9A C9 H9B 108.0 . . ?
O8 C10 N3 122.9(11) . . ?
O8 C10 C11 122.1(11) . . ?
N3 C10 C11 115.0(10) . . ?
C15 C11 C12 118.0(11) . . ?
C15 C11 C10 122.8(10) . . ?
C12 C11 C10 119.2(10) . . ?
C13 C12 C11 120.1(11) . . ?
C13 C12 H12 119.9 . . ?
C11 C12 H12 119.9 . . ?
C12 C13 N4 121.9(11) . . ?
C12 C13 H13 119.1 . . ?
N4 C13 H13 119.1 . . ?
O6 C14 N4 123.2(10) . . ?
O6 C14 C15 118.9(10) . . ?
N4 C14 C15 117.9(10) . . ?
O5 C15 C11 125.2(11) . . ?
O5 C15 C14 114.9(10) . . ?
C11 C15 C14 119.9(10) . . ?
N4 C16 H16A 109.5 . . ?
N4 C16 H16B 109.5 . . ?
H16A C16 H16B 109.5 . . ?
N4 C16 H16C 109.5 . . ?
H16A C16 H16C 109.5 . . ?
H16B C16 H16C 109.5 . . ?

loop_
_geom_bond_atom_site_label_1
_geom_bond_atom_site_label_2
_geom_bond_distance
_geom_bond_site_symmetry_2
_geom_bond_publ_flag
U1 O1 1.772(9) . ?
U1 O2 1.773(8) . ?
U1 O4 2.301(7) . ?
U1 O8 2.370(7) 2_656 ?
U1 O5 2.383(7) . ?
U1 O6 2.442(8) . ?
U1 O3 2.471(8) . ?
O3 C6 1.287(13) . ?
O4 C5 1.293(13) . ?
O5 C15 1.277(12) . ?
O6 C14 1.274(13) . ?
O7 C7 1.243(14) . ?
O8 C10 1.253(14) . ?
O8 U1 2.370(7) 2_646 ?
N1 C6 1.356(14) . ?
N1 C2 1.366(15) . ?
N1 C1 1.496(15) . ?
N2 C7 1.354(15) . ?
N2 C8 1.436(16) . ?
N2 H2 0.8700 . ?
N3 C10 1.343(15) . ?
N3 C9 1.462(15) . ?
N3 H3 0.8700 . ?
N4 C13 1.364(15) . ?
N4 C14 1.371(13) . ?
N4 C16 1.492(14) . ?
C1 H1A 0.9700 . ?
C1 H1B 0.9700 . ?
C1 H1C 0.9700 . ?
C2 C3 1.358(17) . ?
C2 H2A 0.9400 . ?
C3 C4 1.420(16) . ?
C3 H3A 0.9400 . ?
C4 C5 1.422(15) . ?
C4 C7 1.485(17) . ?
C5 C6 1.433(16) . ?
C8 C9 1.509(18) . ?
C8 H8A 0.9800 . ?
C8 H8B 0.9800 . ?
C9 H9A 0.9800 . ?
C9 H9B 0.9800 . ?
C10 C11 1.504(16) . ?
C11 C15 1.410(16) . ?
C11 C12 1.439(16) . ?
C12 C13 1.349(17) . ?
C12 H12 0.9400 . ?
C13 H13 0.9400 . ?
C14 C15 1.448(16) . ?
C16 H16A 0.9700 . ?
C16 H16B 0.9700 . ?
C16 H16C 0.9700 . ?

loop_
_geom_torsion_atom_site_label_1
_geom_torsion_atom_site_label_2
_geom_torsion_atom_site_label_3
_geom_torsion_atom_site_label_4
_geom_torsion
_geom_torsion_site_symmetry_1
_geom_torsion_site_symmetry_2
_geom_torsion_site_symmetry_3
_geom_torsion_site_symmetry_4
_geom_torsion_publ_flag
O1 U1 O3 C6 99.7(8) . . . . ?
O2 U1 O3 C6 -82.0(8) . . . . ?
O4 U1 O3 C6 11.7(7) . . . . ?
O8 U1 O3 C6 -170.0(8) 2_656 . . . ?
O5 U1 O3 C6 3.4(9) . . . . ?
O6 U1 O3 C6 176.4(9) . . . . ?
O1 U1 O4 C5 -103.7(9) . . . . ?
O2 U1 O4 C5 75.0(9) . . . . ?
O8 U1 O4 C5 -15.2(13) 2_656 . . . ?
O5 U1 O4 C5 161.6(10) . . . . ?
O6 U1 O4 C5 173.9(8) . . . . ?
O3 U1 O4 C5 -11.5(9) . . . . ?
O1 U1 O5 C15 73.6(9) . . . . ?
O2 U1 O5 C15 -105.9(9) . . . . ?
O4 U1 O5 C15 160.5(9) . . . . ?
O8 U1 O5 C15 -21.9(11) 2_656 . . . ?
O6 U1 O5 C15 -9.1(8) . . . . ?
O3 U1 O5 C15 168.8(8) . . . . ?
O1 U1 O6 C14 -87.7(8) . . . . ?
O2 U1 O6 C14 94.1(8) . . . . ?
O4 U1 O6 C14 -3.6(9) . . . . ?
O8 U1 O6 C14 -179.3(8) 2_656 . . . ?
O5 U1 O6 C14 8.9(8) . . . . ?
O3 U1 O6 C14 -165.3(9) . . . . ?
C6 N1 C2 C3 -0.9(16) . . . . ?
C1 N1 C2 C3 -179.4(10) . . . . ?
N1 C2 C3 C4 1.2(17) . . . . ?
C2 C3 C4 C5 -1.3(16) . . . . ?
C2 C3 C4 C7 179.7(10) . . . . ?
U1 O4 C5 C4 -168.3(9) . . . . ?
U1 O4 C5 C6 10.1(14) . . . . ?
C3 C4 C5 O4 179.4(11) . . . . ?
C7 C4 C5 O4 -1.6(19) . . . . ?
C3 C4 C5 C6 1.1(16) . . . . ?
C7 C4 C5 C6 -179.9(10) . . . . ?
U1 O3 C6 N1 169.8(8) . . . . ?
U1 O3 C6 C5 -11.7(12) . . . . ?
C2 N1 C6 O3 179.2(10) . . . . ?
C1 N1 C6 O3 -2.2(16) . . . . ?
C2 N1 C6 C5 0.7(15) . . . . ?
C1 N1 C6 C5 179.3(10) . . . . ?
O4 C5 C6 O3 2.0(15) . . . . ?
C4 C5 C6 O3 -179.4(10) . . . . ?
O4 C5 C6 N1 -179.4(10) . . . . ?
C4 C5 C6 N1 -0.8(16) . . . . ?
C8 N2 C7 O7 6(2) . . . . ?
C8 N2 C7 C4 -173.4(12) . . . . ?
C3 C4 C7 O7 8.3(18) . . . . ?
C5 C4 C7 O7 -170.6(12) . . . . ?
C3 C4 C7 N2 -172.4(11) . . . . ?
C5 C4 C7 N2 8.6(17) . . . . ?
C7 N2 C8 C9 -146.6(12) . . . . ?
C10 N3 C9 C8 -131.0(13) . . . . ?
N2 C8 C9 N3 -50.4(16) . . . . ?
U1 O8 C10 N3 115.1(13) 2_646 . . . ?
U1 O8 C10 C11 -64.6(16) 2_646 . . . ?
C9 N3 C10 O8 2(2) . . . . ?
C9 N3 C10 C11 -178.7(12) . . . . ?
O8 C10 C11 C15 173.8(11) . . . . ?
N3 C10 C11 C15 -6.0(16) . . . . ?
O8 C10 C11 C12 -7.3(17) . . . . ?
N3 C10 C11 C12 173.0(11) . . . . ?
C15 C11 C12 C13 -0.8(17) . . . . ?
C10 C11 C12 C13 -179.9(11) . . . . ?
C11 C12 C13 N4 -1.0(18) . . . . ?
C14 N4 C13 C12 2.8(17) . . . . ?
C16 N4 C13 C12 -174.7(11) . . . . ?
U1 O6 C14 N4 170.7(8) . . . . ?
U1 O6 C14 C15 -8.7(13) . . . . ?
C13 N4 C14 O6 178.0(11) . . . . ?
C16 N4 C14 O6 -4.4(16) . . . . ?
C13 N4 C14 C15 -2.6(16) . . . . ?
C16 N4 C14 C15 174.9(10) . . . . ?
U1 O5 C15 C11 -171.1(9) . . . . ?
U1 O5 C15 C14 8.4(13) . . . . ?
C12 C11 C15 O5 -179.5(11) . . . . ?
C10 C11 C15 O5 -0.5(18) . . . . ?
C12 C11 C15 C14 1.0(16) . . . . ?
C10 C11 C15 C14 179.9(10) . . . . ?
O6 C14 C15 O5 0.6(16) . . . . ?
N4 C14 C15 O5 -178.8(10) . . . . ?
O6 C14 C15 C11 -179.9(10) . . . . ?
N4 C14 C15 C11 0.7(16) . . . . ?
